data_4314558
loop_
_publ_author_name
'Biplab Biswas'
'Sunita Salunke-Gawali'
'Thomas Weyherm\"uller'
'Vinzenz Bachler'
'Eckhard Bill'
'Phalguni Chaudhuri'

_publ_section_title
;
 Metal-Complexes As Ligands to Generate Asymmetric Homo- and
 Heterodinuclear MAIIIMBII Species: a Magneto-Structural and Spectroscopic
 Comparison of Imidazole-N versus Pyridine-N
;
_journal_name_full 'Inorganic Chemistry'
_journal_page_first 626
_journal_page_last 641
_journal_paper_doi 10.1021/ic9018426
_journal_volume 49
_journal_year 2010
_chemical_formula_moiety 'C24 H39 Co Fe N12 O3, 2 (Cl O4)'
_chemical_formula_sum 'C24 H39 Cl2 Co Fe N12 O11'
_chemical_formula_weight 857.35
_chemical_name_systematic
; 
 ? 
;
_space_group_IT_number 155
_symmetry_cell_setting trigonal
_symmetry_space_group_name_Hall 'R 3 2"'
_symmetry_space_group_name_H-M 'R 3 2 :H'
_atom_sites_solution_hydrogens geom
_atom_sites_solution_primary direct
_atom_sites_solution_secondary difmap
_audit_creation_method SHELXL-97
_cell_angle_alpha 90.00
_cell_angle_beta 90.00
_cell_angle_gamma 120.00
_cell_formula_units_Z 6
_cell_length_a 12.156(2)
_cell_length_b 12.156(2)
_cell_length_c 39.878(6)
_cell_measurement_temperature 100(2)
_cell_volume 5103.2(14)
_computing_cell_refinement 'Bruker AXS Collect Software'
_computing_data_collection 'Bruker AXS Collect Software'
_computing_data_reduction 'Bruker AXS Collect Software'
_computing_structure_refinement 'SHELXL-97 (Sheldrick, 1997)'
_computing_structure_solution 'SHELXS-97 (Sheldrick, 1990)'
_diffrn_ambient_temperature 100(2)
_diffrn_measured_fraction_theta_full 0.997
_diffrn_measured_fraction_theta_max 0.997
_diffrn_measurement_device_type 'Bruker-Nonius Kappa-CCD'
_diffrn_measurement_method '1078 images at 1.0 deg. stepwise rotation in omega and phi, 52 sec./frame'
_diffrn_radiation_monochromator graphite
_diffrn_radiation_source 'rotating anode, 50 kV, 80 mA'
_diffrn_radiation_type MoK\a
_diffrn_radiation_wavelength 0.71073
_diffrn_reflns_av_R_equivalents 0.0551
_diffrn_reflns_av_sigmaI/netI 0.0234
_diffrn_reflns_limit_h_max 18
_diffrn_reflns_limit_h_min -18
_diffrn_reflns_limit_k_max 17
_diffrn_reflns_limit_k_min -17
_diffrn_reflns_limit_l_max 60
_diffrn_reflns_limit_l_min -60
_diffrn_reflns_number 47102
_diffrn_reflns_theta_full 32.49
_diffrn_reflns_theta_max 32.49
_diffrn_reflns_theta_min 3.90
_exptl_absorpt_coefficient_mu 1.146
_exptl_absorpt_correction_T_max 0.948
_exptl_absorpt_correction_T_min 0.802
_exptl_absorpt_correction_type multi-scan
_exptl_absorpt_process_details 'SADABS 2008/1, Bruker AXS (2008)'
_exptl_crystal_colour 'dark red'
_exptl_crystal_density_diffrn 1.674
_exptl_crystal_density_method 'not measured'
_exptl_crystal_description 'hexagonal prism'
_exptl_crystal_F_000 2652
_exptl_crystal_size_max 0.15
_exptl_crystal_size_mid 0.15
_exptl_crystal_size_min 0.04
_refine_diff_density_max 1.020
_refine_diff_density_min -1.339
_refine_diff_density_rms 0.120
_refine_ls_abs_structure_details 'Flack H D (1983), Acta Cryst. A39, 876-881'
_refine_ls_abs_structure_Flack 0.06(4)
_refine_ls_extinction_method none
_refine_ls_goodness_of_fit_ref 1.086
_refine_ls_hydrogen_treatment constr
_refine_ls_matrix_type full
_refine_ls_number_parameters 168
_refine_ls_number_reflns 4127
_refine_ls_number_restraints 18
_refine_ls_restrained_S_all 1.087
_refine_ls_R_factor_all 0.0835
_refine_ls_R_factor_gt 0.0720
_refine_ls_shift/su_max 0.001
_refine_ls_shift/su_mean 0.000
_refine_ls_structure_factor_coef Fsqd
_refine_ls_weighting_details 'calc w=1/[\s^2^(Fo^2^)+(0.0930P)^2^+30.1268P] where P=(Fo^2^+2Fc^2^)/3'
_refine_ls_weighting_scheme calc
_refine_ls_wR_factor_gt 0.1881
_refine_ls_wR_factor_ref 0.1981
_reflns_number_gt 3512
_reflns_number_total 4127
_reflns_threshold_expression >2sigma(I)
_cod_data_source_file ic9018426_si_001_10.cif
_cod_data_source_block 09
_cod_depositor_comments
;
The following automatic conversions were performed:

'_symmetry_cell_setting' value 'Trigonal' changed to 'trigonal'
according to the built-in table from CIF Core dictionary named
'cif_core.dic' version 2.4.1 from
2010-06-29.

'_exptl_absorpt_correction_type' value 'Multi-Scan'
changed to 'multi-scan' according to the built-in table from CIF Core
dictionary named 'cif_core.dic' version 2.4.1 from 2010-06-29.

Automatic conversion script
Id: cif_fix_values 1646 2011-03-28 12:23:43Z adriana 
;
_cod_original_cell_volume 5103.2(16)
_cod_original_sg_symbol_H-M 'R 3 2'
_cod_database_code 4314558

loop_
_symmetry_equiv_pos_as_xyz
'x, y, z'
'-y, x-y, z'
'-x+y, -x, z'
'y, x, -z'
'x-y, -y, -z'
'-x, -x+y, -z'
'x+2/3, y+1/3, z+1/3'
'-y+2/3, x-y+1/3, z+1/3'
'-x+y+2/3, -x+1/3, z+1/3'
'y+2/3, x+1/3, -z+1/3'
'x-y+2/3, -y+1/3, -z+1/3'
'-x+2/3, -x+y+1/3, -z+1/3'
'x+1/3, y+2/3, z+2/3'
'-y+1/3, x-y+2/3, z+2/3'
'-x+y+1/3, -x+2/3, z+2/3'
'y+1/3, x+2/3, -z+2/3'
'x-y+1/3, -y+2/3, -z+2/3'
'-x+1/3, -x+y+2/3, -z+2/3'

loop_
_atom_site_label
_atom_site_type_symbol
_atom_site_fract_x
_atom_site_fract_y
_atom_site_fract_z
_atom_site_U_iso_or_equiv
_atom_site_adp_type
_atom_site_occupancy
_atom_site_symmetry_multiplicity
_atom_site_calc_flag
_atom_site_refinement_flags
_atom_site_disorder_assembly
_atom_site_disorder_group
Co1 Co 0.0000 0.0000 0.19208(3) 0.0322(2) Uani 1 3 d S . .
Fe1 Fe 0.0000 0.0000 0.10610(3) 0.0322(2) Uani 1 3 d S . .
N1 N -0.1394(4) -0.1191(4) 0.22394(11) 0.0487(11) Uani 1 1 d . . .
C2 C -0.1899(6) -0.0456(7) 0.23908(16) 0.0627(17) Uani 1 1 d . . .
H2A H -0.2450 -0.0932 0.2583 0.075 Uiso 1 1 calc R . .
H2B H -0.2424 -0.0318 0.2225 0.075 Uiso 1 1 calc R . .
C3 C -0.0814(9) -0.1648(5) 0.25115(15) 0.0631(14) Uani 1 1 d . . .
H3A H -0.0699 -0.1169 0.2722 0.076 Uiso 1 1 calc R . .
H3B H -0.1393 -0.2561 0.2558 0.076 Uiso 1 1 calc R . .
C4 C -0.2425(7) -0.2311(8) 0.20671(17) 0.085(3) Uani 1 1 d . . .
H4A H -0.2085 -0.2822 0.1971 0.128 Uiso 1 1 calc R . .
H4B H -0.2776 -0.2028 0.1887 0.128 Uiso 1 1 calc R . .
H4C H -0.3097 -0.2824 0.2229 0.128 Uiso 1 1 calc R . .
O11 O -0.1231(4) 0.0231(4) 0.16597(14) 0.0680(14) Uani 1 1 d . . .
N12 N -0.1367(3) -0.0172(4) 0.13381(12) 0.0418(9) Uani 1 1 d . . .
C13 C -0.2518(4) -0.0844(5) 0.12188(15) 0.0437(11) Uani 1 1 d . . .
H13 H -0.3262 -0.0976 0.1332 0.052 Uiso 1 1 calc R . .
C14 C -0.2511(3) -0.1353(4) 0.08965(11) 0.0354(8) Uani 1 1 d . . .
C16 C -0.2942(4) -0.2330(5) 0.04152(13) 0.0447(11) Uani 1 1 d . . .
H16 H -0.3379 -0.2802 0.0222 0.054 Uiso 1 1 calc R . .
N15 N -0.3459(3) -0.2043(4) 0.06789(11) 0.0406(9) Uani 1 1 d . . .
C17 C -0.1678(4) -0.1813(4) 0.04807(12) 0.0361(9) Uani 1 1 d . . .
H17 H -0.1080 -0.1876 0.0341 0.043 Uiso 1 1 calc R . .
N18 N -0.1415(3) -0.1191(3) 0.07799(10) 0.0328(7) Uani 1 1 d . . .
C19 C -0.4782(4) -0.2362(7) 0.07189(15) 0.0550(13) Uani 1 1 d . . .
H19A H -0.4899 -0.2094 0.0941 0.083 Uiso 1 1 calc R . .
H19B H -0.5339 -0.3282 0.0695 0.083 Uiso 1 1 calc R . .
H19C H -0.4995 -0.1924 0.0546 0.083 Uiso 1 1 calc R . .
Cl20 Cl -0.6667 -0.3333 0.1667 0.0488(6) Uani 1 6 d SD . .
O21 O -0.5744(16) -0.2081(9) 0.1574(3) 0.083(8) Uani 0.33 1 d PD . .
O22 O -0.7414(14) -0.3304(18) 0.1934(3) 0.151(18) Uani 0.33 1 d PD . .
Cl30 Cl -0.41199(14) 0.0000 0.0000 0.0555(5) Uani 1 2 d SD . .
O31 O -0.3334(9) 0.0147(9) 0.02777(19) 0.0877(17) Uani 0.704(7) 1 d PD A 1
O32 O -0.4237(9) 0.1096(7) -0.0035(2) 0.0877(17) Uani 0.704(7) 1 d PD A 1
O31X O -0.3218(15) 0.1216(9) 0.0128(5) 0.0877(17) Uani 0.296(7) 1 d PD A 2
O32X O -0.4911(17) 0.0156(16) -0.0234(4) 0.0877(17) Uani 0.296(7) 1 d PD A 2

loop_
_atom_site_aniso_label
_atom_site_aniso_U_11
_atom_site_aniso_U_22
_atom_site_aniso_U_33
_atom_site_aniso_U_23
_atom_site_aniso_U_13
_atom_site_aniso_U_12
Co1 0.0181(2) 0.0181(2) 0.0603(6) 0.000 0.000 0.00906(11)
Fe1 0.0119(2) 0.0119(2) 0.0727(6) 0.000 0.000 0.00595(10)
N1 0.0331(19) 0.042(2) 0.048(2) 0.0011(17) 0.0072(17) 0.0014(16)
C2 0.049(3) 0.089(5) 0.054(3) -0.010(3) 0.009(2) 0.037(3)
C3 0.074(4) 0.036(2) 0.064(3) 0.011(2) 0.010(4) 0.017(3)
C4 0.051(3) 0.071(4) 0.054(3) -0.008(3) 0.018(3) -0.029(3)
O11 0.0359(18) 0.066(3) 0.117(4) -0.055(3) -0.024(2) 0.0367(19)
N12 0.0206(15) 0.0361(19) 0.074(3) -0.0162(18) -0.0054(16) 0.0182(14)
C13 0.0166(15) 0.038(2) 0.077(3) -0.004(2) -0.0023(18) 0.0137(15)
C14 0.0157(12) 0.0206(17) 0.063(2) 0.0079(17) -0.0033(13) 0.0043(13)
C16 0.030(2) 0.044(2) 0.051(3) 0.012(2) -0.0132(18) 0.0117(18)
N15 0.0172(13) 0.0386(18) 0.057(2) 0.0148(16) -0.0069(14) 0.0071(12)
C17 0.0273(18) 0.0302(18) 0.046(2) 0.0086(16) -0.0089(16) 0.0108(15)
N18 0.0156(12) 0.0179(13) 0.062(2) 0.0042(13) -0.0037(13) 0.0060(10)
C19 0.0178(14) 0.053(3) 0.080(3) 0.014(3) -0.0091(17) 0.007(2)
Cl20 0.0554(9) 0.0554(9) 0.0356(11) 0.000 0.000 0.0277(5)
O21 0.080(13) 0.054(8) 0.074(13) -0.017(8) 0.023(9) 0.002(8)
O22 0.143(17) 0.16(2) 0.023(4) -0.035(10) 0.041(8) -0.02(2)
Cl30 0.0488(6) 0.1049(17) 0.0316(6) 0.0138(9) 0.0069(4) 0.0524(8)
O31 0.110(5) 0.095(4) 0.087(4) -0.004(3) -0.019(3) 0.072(4)
O32 0.110(5) 0.095(4) 0.087(4) -0.004(3) -0.019(3) 0.072(4)
O31X 0.110(5) 0.095(4) 0.087(4) -0.004(3) -0.019(3) 0.072(4)
O32X 0.110(5) 0.095(4) 0.087(4) -0.004(3) -0.019(3) 0.072(4)

loop_
_atom_type_symbol
_atom_type_description
_atom_type_scat_dispersion_real
_atom_type_scat_dispersion_imag
_atom_type_scat_source
C C 0.0033 0.0016 'International Tables Vol C Tables 4.2.6.8 and 6.1.1.4'
H H 0.0000 0.0000 'International Tables Vol C Tables 4.2.6.8 and 6.1.1.4'
N N 0.0061 0.0033 'International Tables Vol C Tables 4.2.6.8 and 6.1.1.4'
O O 0.0106 0.0060 'International Tables Vol C Tables 4.2.6.8 and 6.1.1.4'
Cl Cl 0.1484 0.1585 'International Tables Vol C Tables 4.2.6.8 and 6.1.1.4'
Fe Fe 0.3463 0.8444 'International Tables Vol C Tables 4.2.6.8 and 6.1.1.4'
Co Co 0.3494 0.9721 'International Tables Vol C Tables 4.2.6.8 and 6.1.1.4'

loop_
_geom_angle_atom_site_label_1
_geom_angle_atom_site_label_2
_geom_angle_atom_site_label_3
_geom_angle
_geom_angle_site_symmetry_1
_geom_angle_site_symmetry_3
_geom_angle_publ_flag
O11 Co1 O11 94.28(19) 2 3 ?
O11 Co1 O11 94.27(19) 2 . ?
O11 Co1 O11 94.27(19) 3 . ?
O11 Co1 N1 90.5(2) 2 2 ?
O11 Co1 N1 89.78(17) 3 2 ?
O11 Co1 N1 173.46(19) . 2 ?
O11 Co1 N1 173.46(19) 2 3 ?
O11 Co1 N1 90.5(2) 3 3 ?
O11 Co1 N1 89.78(17) . 3 ?
N1 Co1 N1 85.05(19) 2 3 ?
O11 Co1 N1 89.78(17) 2 . ?
O11 Co1 N1 173.46(19) 3 . ?
O11 Co1 N1 90.5(2) . . ?
N1 Co1 N1 85.05(19) 2 . ?
N1 Co1 N1 85.05(19) 3 . ?
N12 Fe1 N12 90.11(19) 2 3 ?
N12 Fe1 N12 90.11(19) 2 . ?
N12 Fe1 N12 90.11(19) 3 . ?
N12 Fe1 N18 81.73(17) 2 2 ?
N12 Fe1 N18 99.13(16) 3 2 ?
N12 Fe1 N18 167.63(15) . 2 ?
N12 Fe1 N18 99.13(16) 2 . ?
N12 Fe1 N18 167.63(15) 3 . ?
N12 Fe1 N18 81.73(17) . . ?
N18 Fe1 N18 90.37(16) 2 . ?
N12 Fe1 N18 167.64(15) 2 3 ?
N12 Fe1 N18 81.73(17) 3 3 ?
N12 Fe1 N18 99.13(16) . 3 ?
N18 Fe1 N18 90.37(16) 2 3 ?
N18 Fe1 N18 90.37(16) . 3 ?
C2 N1 C4 109.7(6) . . ?
C2 N1 C3 109.9(5) . . ?
C4 N1 C3 108.9(6) . . ?
C2 N1 Co1 106.4(4) . . ?
C4 N1 Co1 112.7(3) . . ?
C3 N1 Co1 109.1(4) . . ?
N1 C2 C3 110.7(5) . 3 ?
C2 C3 N1 109.2(5) 2 . ?
N12 O11 Co1 114.6(2) . . ?
C13 N12 O11 118.0(4) . . ?
C13 N12 Fe1 117.2(4) . . ?
O11 N12 Fe1 124.4(3) . . ?
N12 C13 C14 111.2(4) . . ?
N18 C14 N15 110.4(4) . . ?
N18 C14 C13 118.2(4) . . ?
N15 C14 C13 131.3(4) . . ?
N15 C16 C17 107.0(4) . . ?
C14 N15 C16 107.3(4) . . ?
C14 N15 C19 125.4(5) . . ?
C16 N15 C19 127.2(5) . . ?
N18 C17 C16 108.8(5) . . ?
C14 N18 C17 106.5(4) . . ?
C14 N18 Fe1 110.8(3) . . ?
C17 N18 Fe1 142.1(3) . . ?
O22 Cl20 O22 98.0(15) 10_455 2_455 ?
O22 Cl20 O22 139.4(16) 10_455 3_445 ?
O22 Cl20 O22 69.3(12) 2_455 3_445 ?
O22 Cl20 O22 69.3(12) 10_455 12_345 ?
O22 Cl20 O22 144.0(14) 2_455 12_345 ?
O22 Cl20 O22 98.0(15) 3_445 12_345 ?
O22 Cl20 O22 144.0(14) 10_455 . ?
O22 Cl20 O22 69.3(12) 2_455 . ?
O22 Cl20 O22 69.3(12) 3_445 . ?
O22 Cl20 O22 139.4(16) 12_345 . ?
O22 Cl20 O22 69.3(12) 10_455 11_445 ?
O22 Cl20 O22 139.4(17) 2_455 11_445 ?
O22 Cl20 O22 144.0(14) 3_445 11_445 ?
O22 Cl20 O22 69.3(12) 12_345 11_445 ?
O22 Cl20 O22 98.0(15) . 11_445 ?
O22 Cl20 O21 65.8(10) 10_455 11_445 ?
O22 Cl20 O21 35.4(10) 2_455 11_445 ?
O22 Cl20 O21 103.5(11) 3_445 11_445 ?
O22 Cl20 O21 131.1(9) 12_345 11_445 ?
O22 Cl20 O21 89.4(13) . 11_445 ?
O22 Cl20 O21 110.1(6) 11_445 11_445 ?
O22 Cl20 O21 35.4(10) 10_455 3_445 ?
O22 Cl20 O21 65.8(10) 2_455 3_445 ?
O22 Cl20 O21 110.1(6) 3_445 3_445 ?
O22 Cl20 O21 89.4(13) 12_345 3_445 ?
O22 Cl20 O21 131.1(9) . 3_445 ?
O22 Cl20 O21 103.5(11) 11_445 3_445 ?
O21 Cl20 O21 42.0(16) 11_445 3_445 ?
O22 Cl20 O21 103.5(11) 10_455 . ?
O22 Cl20 O21 131.1(9) 2_455 . ?
O22 Cl20 O21 65.8(10) 3_445 . ?
O22 Cl20 O21 35.4(10) 12_345 . ?
O22 Cl20 O21 110.1(6) . . ?
O22 Cl20 O21 89.4(13) 11_445 . ?
O21 Cl20 O21 150.5(19) 11_445 . ?
O21 Cl20 O21 113.4(4) 3_445 . ?
O22 Cl20 O21 110.1(6) 10_455 10_455 ?
O22 Cl20 O21 89.4(13) 2_455 10_455 ?
O22 Cl20 O21 35.4(10) 3_445 10_455 ?
O22 Cl20 O21 65.8(10) 12_345 10_455 ?
O22 Cl20 O21 103.5(11) . 10_455 ?
O22 Cl20 O21 131.1(9) 11_445 10_455 ?
O21 Cl20 O21 113.4(4) 11_445 10_455 ?
O21 Cl20 O21 94.4(18) 3_445 10_455 ?
O21 Cl20 O21 42.0(16) . 10_455 ?
O22 Cl20 O21 89.4(13) 10_455 2_455 ?
O22 Cl20 O21 110.1(6) 2_455 2_455 ?
O22 Cl20 O21 131.1(9) 3_445 2_455 ?
O22 Cl20 O21 103.5(11) 12_345 2_455 ?
O22 Cl20 O21 65.8(10) . 2_455 ?
O22 Cl20 O21 35.4(10) 11_445 2_455 ?
O21 Cl20 O21 94.4(18) 11_445 2_455 ?
O21 Cl20 O21 113.4(4) 3_445 2_455 ?
O21 Cl20 O21 113.4(4) . 2_455 ?
O21 Cl20 O21 150.5(19) 10_455 2_455 ?
O22 Cl20 O21 131.1(9) 10_455 12_345 ?
O22 Cl20 O21 103.5(11) 2_455 12_345 ?
O22 Cl20 O21 89.4(13) 3_445 12_345 ?
O22 Cl20 O21 110.1(6) 12_345 12_345 ?
O22 Cl20 O21 35.4(10) . 12_345 ?
O22 Cl20 O21 65.8(10) 11_445 12_345 ?
O21 Cl20 O21 113.4(4) 11_445 12_345 ?
O21 Cl20 O21 150.5(19) 3_445 12_345 ?
O21 Cl20 O21 94.4(18) . 12_345 ?
O21 Cl20 O21 113.4(4) 10_455 12_345 ?
O21 Cl20 O21 42.0(16) 2_455 12_345 ?
O31 Cl30 O31 104.5(8) . 5 ?
O31 Cl30 O32 111.2(6) . 5 ?
O31 Cl30 O32 109.7(5) 5 5 ?
O31 Cl30 O32 109.7(5) . . ?
O31 Cl30 O32 111.2(6) 5 . ?
O32 Cl30 O32 110.4(8) 5 . ?
O31 Cl30 O32X 87.4(10) . 5 ?
O31 Cl30 O32X 163.3(8) 5 5 ?
O32 Cl30 O32X 54.2(6) 5 5 ?
O32 Cl30 O32X 74.6(9) . 5 ?
O31 Cl30 O32X 163.3(8) . . ?
O31 Cl30 O32X 87.4(10) 5 . ?
O32 Cl30 O32X 74.6(9) 5 . ?
O32 Cl30 O32X 54.2(6) . . ?
O32X Cl30 O32X 83.8(19) 5 . ?
O31 Cl30 O31X 103.1(10) . 5 ?
O31 Cl30 O31X 57.8(7) 5 5 ?
O32 Cl30 O31X 56.4(7) 5 5 ?
O32 Cl30 O31X 147.2(10) . 5 ?
O32X Cl30 O31X 108.6(6) 5 5 ?
O32X Cl30 O31X 93.1(12) . 5 ?
O31 Cl30 O31X 57.8(7) . . ?
O31 Cl30 O31X 103.1(10) 5 . ?
O32 Cl30 O31X 147.2(10) 5 . ?
O32 Cl30 O31X 56.4(7) . . ?
O32X Cl30 O31X 93.1(12) 5 . ?
O32X Cl30 O31X 108.6(6) . . ?
O31X Cl30 O31X 151.0(16) 5 . ?

loop_
_geom_bond_atom_site_label_1
_geom_bond_atom_site_label_2
_geom_bond_distance
_geom_bond_site_symmetry_2
_geom_bond_publ_flag
Co1 O11 1.955(4) 2 ?
Co1 O11 1.955(5) 3 ?
Co1 O11 1.955(4) . ?
Co1 N1 2.032(4) 2 ?
Co1 N1 2.032(4) 3 ?
Co1 N1 2.032(4) . ?
Fe1 N12 1.917(4) 2 ?
Fe1 N12 1.917(4) 3 ?
Fe1 N12 1.917(4) . ?
Fe1 N18 1.954(3) 2 ?
Fe1 N18 1.954(3) . ?
Fe1 N18 1.954(3) 3 ?
N1 C2 1.444(8) . ?
N1 C4 1.480(7) . ?
N1 C3 1.542(10) . ?
C2 C3 1.514(12) 3 ?
C3 C2 1.514(12) 2 ?
O11 N12 1.353(7) . ?
N12 C13 1.307(5) . ?
C13 C14 1.428(7) . ?
C14 N18 1.330(5) . ?
C14 N15 1.348(5) . ?
C16 N15 1.357(7) . ?
C16 C17 1.363(6) . ?
N15 C19 1.463(6) . ?
C17 N18 1.362(6) . ?
Cl20 O22 1.412(6) 10_455 ?
Cl20 O22 1.412(6) 2_455 ?
Cl20 O22 1.412(6) 3_445 ?
Cl20 O22 1.412(6) 12_345 ?
Cl20 O22 1.412(6) . ?
Cl20 O22 1.412(6) 11_445 ?
Cl20 O21 1.416(6) 11_445 ?
Cl20 O21 1.416(6) 3_445 ?
Cl20 O21 1.416(6) . ?
Cl20 O21 1.416(6) 10_455 ?
Cl20 O21 1.416(6) 2_455 ?
Cl20 O21 1.416(6) 12_345 ?
Cl30 O31 1.414(5) . ?
Cl30 O31 1.414(5) 5 ?
Cl30 O32 1.416(5) 5 ?
Cl30 O32 1.416(5) . ?
Cl30 O32X 1.420(6) 5 ?
Cl30 O32X 1.420(6) . ?
Cl30 O31X 1.424(6) 5 ?
Cl30 O31X 1.424(6) . ?
